data_2226667
loop_
_publ_author_name
'Asiri, Abdullah M.'
'Khan, Salman A.'
'Tan, Kong Wai'
'Ng, Seik Weng'

_publ_section_title
;
 4-Nitroaniline--2,4,6-trimethoxybenzaldehyde (1/1)
;
_journal_coeditor_code SI2271
_journal_issue 7
_journal_name_full 'Acta Crystallographica Section E'
_journal_page_first o1765
_journal_paper_doi 10.1107/S1600536810023664
_journal_volume 66
_journal_year 2010
_chemical_formula_iupac 'C6 H6 N2 O2, C10 H12 O4'
_chemical_formula_moiety 'C6 H6 N2 O2, C10 H12 O4'
_chemical_formula_sum 'C16 H18 N2 O6'
_chemical_formula_weight 334.32
_chemical_name_systematic
;
4-Nitroaniline--2,4,6-trimethoxybenzaldehyde (1/1)
;
_space_group_IT_number 14
_symmetry_cell_setting monoclinic
_symmetry_space_group_name_Hall '-P 2ybc'
_symmetry_space_group_name_H-M 'P 1 21/c 1'
_atom_sites_solution_hydrogens geom
_atom_sites_solution_primary direct
_atom_sites_solution_secondary difmap
_audit_creation_method SHELXL-97
_cell_angle_alpha 90.00
_cell_angle_beta 93.237(3)
_cell_angle_gamma 90.00
_cell_formula_units_Z 4
_cell_length_a 7.4409(11)
_cell_length_b 30.022(5)
_cell_length_c 6.9400(11)
_cell_measurement_reflns_used 1019
_cell_measurement_temperature 100(2)
_cell_measurement_theta_max 24.4
_cell_measurement_theta_min 2.7
_cell_volume 1547.9(4)
_computing_cell_refinement 'SAINT (Bruker, 2009)'
_computing_data_collection 'APEX2 (Bruker, 2009)'
_computing_data_reduction 'SAINT (Bruker, 2009)'
_computing_molecular_graphics 'X-Seed (Barbour, 2001)'
_computing_publication_material '<i>publCIF</i> (Westrip, 2010)'
_computing_structure_refinement 'SHELXL97 (Sheldrick, 2008)'
_computing_structure_solution 'SHELXS97 (Sheldrick, 2008)'
_diffrn_ambient_temperature 100(2)
_diffrn_measured_fraction_theta_full 0.998
_diffrn_measured_fraction_theta_max 0.998
_diffrn_measurement_device_type 'Bruker SMART APEX diffractometer'
_diffrn_measurement_method '\w scans'
_diffrn_radiation_monochromator graphite
_diffrn_radiation_source 'fine-focus sealed tube'
_diffrn_radiation_type MoK\a
_diffrn_radiation_wavelength 0.71073
_diffrn_reflns_av_R_equivalents 0.0591
_diffrn_reflns_av_sigmaI/netI 0.0687
_diffrn_reflns_limit_h_max 8
_diffrn_reflns_limit_h_min -8
_diffrn_reflns_limit_k_max 35
_diffrn_reflns_limit_k_min -32
_diffrn_reflns_limit_l_max 8
_diffrn_reflns_limit_l_min -8
_diffrn_reflns_number 8127
_diffrn_reflns_theta_full 24.99
_diffrn_reflns_theta_max 24.99
_diffrn_reflns_theta_min 1.36
_diffrn_standards_decay_% 0
_diffrn_standards_interval_count 0
_diffrn_standards_interval_time 0
_diffrn_standards_number 0
_exptl_absorpt_coefficient_mu 0.111
_exptl_absorpt_correction_type none
_exptl_crystal_colour Yellow
_exptl_crystal_density_diffrn 1.435
_exptl_crystal_density_method 'not measured'
_exptl_crystal_description Prism
_exptl_crystal_F_000 704
_exptl_crystal_size_max 0.15
_exptl_crystal_size_mid 0.10
_exptl_crystal_size_min 0.05
_refine_diff_density_max 0.223
_refine_diff_density_min -0.411
_refine_ls_extinction_method none
_refine_ls_goodness_of_fit_ref 1.013
_refine_ls_hydrogen_treatment constr
_refine_ls_matrix_type full
_refine_ls_number_parameters 221
_refine_ls_number_reflns 2722
_refine_ls_number_restraints 0
_refine_ls_restrained_S_all 1.013
_refine_ls_R_factor_all 0.0842
_refine_ls_R_factor_gt 0.0485
_refine_ls_shift/su_max 0.001
_refine_ls_shift/su_mean 0.001
_refine_ls_structure_factor_coef Fsqd
_refine_ls_weighting_details 'calc w=1/[\s^2^(Fo^2^)+(0.0537P)^2^+0.1410P] where P=(Fo^2^+2Fc^2^)/3'
_refine_ls_weighting_scheme calc
_refine_ls_wR_factor_gt 0.1038
_refine_ls_wR_factor_ref 0.1236
_reflns_number_gt 1834
_reflns_number_total 2722
_reflns_threshold_expression I>2\s(I)
_cod_data_source_file si2271.cif
_cod_data_source_block I
_cod_original_sg_symbol_H-M 'P 21/c'
_cod_database_code 2226667
_cod_database_fobs_code 2226667

loop_
_symmetry_equiv_pos_as_xyz
'x, y, z'
'-x, y+1/2, -z+1/2'
'-x, -y, -z'
'x, -y-1/2, z-1/2'

loop_
_atom_site_type_symbol
_atom_site_label
_atom_site_fract_x
_atom_site_fract_y
_atom_site_fract_z
_atom_site_U_iso_or_equiv
_atom_site_adp_type
_atom_site_calc_flag
_atom_site_refinement_flags
_atom_site_occupancy
_atom_site_disorder_assembly
_atom_site_disorder_group
O O1 0.7019(2) 0.57392(6) 0.7861(3) 0.0238(5) Uani d . 1 . .
O O2 0.7670(2) 0.61120(6) 0.4418(2) 0.0182(4) Uani d . 1 . .
O O3 1.3371(2) 0.57367(6) 0.1850(2) 0.0203(4) Uani d . 1 . .
O O4 1.1646(2) 0.51253(6) 0.7725(2) 0.0176(4) Uani d . 1 . .
O O5 0.0363(2) 0.80574(6) 0.5273(3) 0.0266(5) Uani d . 1 . .
O O6 -0.0908(2) 0.74324(7) 0.4450(3) 0.0291(5) Uani d . 1 . .
N N1 0.6593(3) 0.67379(7) 0.7727(3) 0.0233(5) Uani d . 1 . .
H H11 0.7505 0.6884 0.8209 0.028 Uiso calc R 1 . .
H H12 0.6631 0.6452 0.7670 0.028 Uiso calc R 1 . .
N N2 0.0398(3) 0.76456(7) 0.5159(3) 0.0193(5) Uani d . 1 . .
C C1 0.8433(3) 0.55435(8) 0.7589(4) 0.0177(6) Uani d . 1 . .
H H1 0.8764 0.5314 0.8482 0.021 Uiso calc R 1 . .
C C2 0.9658(3) 0.56212(8) 0.6066(3) 0.0152(6) Uani d . 1 . .
C C3 0.9285(3) 0.59010(8) 0.4462(4) 0.0154(6) Uani d . 1 . .
C C4 1.0482(3) 0.59515(8) 0.3011(4) 0.0155(6) Uani d . 1 . .
H H4 1.0203 0.6140 0.1936 0.019 Uiso calc R 1 . .
C C5 1.2098(3) 0.57189(8) 0.3175(4) 0.0157(6) Uani d . 1 . .
C C6 1.2542(3) 0.54410(8) 0.4744(4) 0.0170(6) Uani d . 1 . .
H H6 1.3662 0.5289 0.4834 0.020 Uiso calc R 1 . .
C C7 1.1335(3) 0.53914(8) 0.6155(3) 0.0144(6) Uani d . 1 . .
C C8 0.7184(3) 0.63908(9) 0.2781(4) 0.0216(6) Uani d . 1 . .
H H8A 0.5983 0.6516 0.2923 0.032 Uiso calc R 1 . .
H H8B 0.7179 0.6213 0.1597 0.032 Uiso calc R 1 . .
H H8C 0.8061 0.6633 0.2709 0.032 Uiso calc R 1 . .
C C9 1.3034(3) 0.60080(8) 0.0177(4) 0.0198(6) Uani d . 1 . .
H H9A 1.4039 0.5980 -0.0669 0.030 Uiso calc R 1 . .
H H9B 1.2913 0.6320 0.0570 0.030 Uiso calc R 1 . .
H H9C 1.1920 0.5910 -0.0516 0.030 Uiso calc R 1 . .
C C10 1.3340(3) 0.48903(9) 0.7879(4) 0.0193(6) Uani d . 1 . .
H H10A 1.3403 0.4709 0.9054 0.029 Uiso calc R 1 . .
H H10B 1.4332 0.5106 0.7934 0.029 Uiso calc R 1 . .
H H10C 1.3436 0.4697 0.6751 0.029 Uiso calc R 1 . .
C C11 0.5099(3) 0.69579(9) 0.7057(3) 0.0168(6) Uani d . 1 . .
C C12 0.3577(3) 0.67245(9) 0.6292(4) 0.0189(6) Uani d . 1 . .
H H12A 0.3622 0.6409 0.6183 0.023 Uiso calc R 1 . .
C C13 0.2034(3) 0.69466(9) 0.5705(4) 0.0186(6) Uani d . 1 . .
H H13 0.1006 0.6786 0.5216 0.022 Uiso calc R 1 . .
C C14 0.1986(3) 0.74094(8) 0.5832(4) 0.0165(6) Uani d . 1 . .
C C15 0.3483(3) 0.76498(8) 0.6542(3) 0.0162(6) Uani d . 1 . .
H H15 0.3440 0.7966 0.6610 0.019 Uiso calc R 1 . .
C C16 0.5015(3) 0.74254(9) 0.7139(4) 0.0176(6) Uani d . 1 . .
H H16 0.6040 0.7588 0.7617 0.021 Uiso calc R 1 . .

loop_
_atom_site_aniso_label
_atom_site_aniso_U_11
_atom_site_aniso_U_22
_atom_site_aniso_U_33
_atom_site_aniso_U_12
_atom_site_aniso_U_13
_atom_site_aniso_U_23
O1 0.0193(10) 0.0228(11) 0.0302(11) 0.0076(8) 0.0082(8) 0.0052(9)
O2 0.0152(9) 0.0201(10) 0.0195(10) 0.0065(8) 0.0028(7) 0.0045(8)
O3 0.0188(10) 0.0228(11) 0.0200(10) 0.0060(8) 0.0070(8) 0.0085(8)
O4 0.0163(9) 0.0172(10) 0.0195(10) 0.0054(7) 0.0023(7) 0.0049(8)
O5 0.0257(11) 0.0204(12) 0.0337(12) 0.0076(9) 0.0015(8) 0.0010(9)
O6 0.0173(10) 0.0360(13) 0.0332(12) -0.0005(9) -0.0068(9) -0.0050(10)
N1 0.0213(12) 0.0170(13) 0.0311(13) 0.0035(10) -0.0030(10) -0.0009(11)
N2 0.0183(12) 0.0219(14) 0.0178(12) 0.0011(10) 0.0028(9) -0.0001(10)
C1 0.0207(14) 0.0123(14) 0.0201(14) 0.0010(12) 0.0005(11) 0.0014(11)
C2 0.0160(13) 0.0131(14) 0.0165(13) -0.0013(10) 0.0012(10) -0.0016(11)
C3 0.0133(13) 0.0136(14) 0.0189(13) 0.0016(11) -0.0017(10) -0.0027(11)
C4 0.0157(13) 0.0139(14) 0.0171(13) -0.0008(10) 0.0015(10) -0.0010(11)
C5 0.0154(13) 0.0147(14) 0.0174(13) -0.0017(11) 0.0039(10) -0.0015(11)
C6 0.0136(13) 0.0142(14) 0.0230(14) 0.0022(11) -0.0003(11) 0.0002(11)
C7 0.0190(14) 0.0098(14) 0.0141(13) -0.0002(10) -0.0012(10) -0.0018(11)
C8 0.0207(14) 0.0211(16) 0.0227(14) 0.0046(12) -0.0017(11) 0.0062(12)
C9 0.0239(15) 0.0173(15) 0.0185(14) 0.0015(11) 0.0035(11) 0.0044(12)
C10 0.0148(13) 0.0199(15) 0.0230(14) 0.0057(11) 0.0004(11) 0.0045(12)
C11 0.0205(14) 0.0186(15) 0.0118(13) 0.0037(11) 0.0052(11) -0.0005(11)
C12 0.0246(14) 0.0121(14) 0.0200(14) -0.0020(12) 0.0025(11) 0.0003(11)
C13 0.0175(14) 0.0218(16) 0.0166(14) -0.0044(12) 0.0029(11) -0.0013(12)
C14 0.0154(13) 0.0175(15) 0.0168(13) 0.0009(11) 0.0011(10) 0.0009(11)
C15 0.0212(14) 0.0122(14) 0.0158(13) -0.0003(11) 0.0056(11) -0.0014(11)
C16 0.0165(13) 0.0210(16) 0.0152(13) 0.0000(11) 0.0011(11) -0.0023(11)

loop_
_atom_type_symbol
_atom_type_description
_atom_type_scat_dispersion_real
_atom_type_scat_dispersion_imag
_atom_type_scat_source
C C 0.0033 0.0016 'International Tables Vol C Tables 4.2.6.8 and 6.1.1.4'
H H 0.0000 0.0000 'International Tables Vol C Tables 4.2.6.8 and 6.1.1.4'
N N 0.0061 0.0033 'International Tables Vol C Tables 4.2.6.8 and 6.1.1.4'
O O 0.0106 0.0060 'International Tables Vol C Tables 4.2.6.8 and 6.1.1.4'

loop_
_geom_angle_atom_site_label_1
_geom_angle_atom_site_label_2
_geom_angle_atom_site_label_3
_geom_angle_site_symmetry_1
_geom_angle_site_symmetry_3
_geom_angle
_geom_angle_publ_flag
C3 O2 C8 . . 118.10(19) ?
C5 O3 C9 . . 118.39(19) ?
C7 O4 C10 . . 117.03(19) ?
C11 N1 H11 . . 120.0 ?
C11 N1 H12 . . 120.0 ?
H11 N1 H12 . . 120.0 ?
O5 N2 O6 . . 121.4(2) ?
O5 N2 C14 . . 119.5(2) ?
O6 N2 C14 . . 119.1(2) ?
O1 C1 C2 . . 127.8(2) ?
O1 C1 H1 . . 116.1 ?
C2 C1 H1 . . 116.1 ?
C3 C2 C7 . . 117.2(2) ?
C3 C2 C1 . . 124.5(2) ?
C7 C2 C1 . . 118.3(2) ?
O2 C3 C4 . . 122.4(2) ?
O2 C3 C2 . . 115.5(2) ?
C4 C3 C2 . . 122.1(2) ?
C3 C4 C5 . . 118.2(2) ?
C3 C4 H4 . . 120.9 ?
C5 C4 H4 . . 120.9 ?
O3 C5 C4 . . 123.9(2) ?
O3 C5 C6 . . 114.1(2) ?
C4 C5 C6 . . 122.0(2) ?
C7 C6 C5 . . 119.0(2) ?
C7 C6 H6 . . 120.5 ?
C5 C6 H6 . . 120.5 ?
O4 C7 C6 . . 123.1(2) ?
O4 C7 C2 . . 115.4(2) ?
C6 C7 C2 . . 121.5(2) ?
O2 C8 H8A . . 109.5 ?
O2 C8 H8B . . 109.5 ?
H8A C8 H8B . . 109.5 ?
O2 C8 H8C . . 109.5 ?
H8A C8 H8C . . 109.5 ?
H8B C8 H8C . . 109.5 ?
O3 C9 H9A . . 109.5 ?
O3 C9 H9B . . 109.5 ?
H9A C9 H9B . . 109.5 ?
O3 C9 H9C . . 109.5 ?
H9A C9 H9C . . 109.5 ?
H9B C9 H9C . . 109.5 ?
O4 C10 H10A . . 109.5 ?
O4 C10 H10B . . 109.5 ?
H10A C10 H10B . . 109.5 ?
O4 C10 H10C . . 109.5 ?
H10A C10 H10C . . 109.5 ?
H10B C10 H10C . . 109.5 ?
N1 C11 C16 . . 120.7(2) ?
N1 C11 C12 . . 120.9(2) ?
C16 C11 C12 . . 118.3(2) ?
C13 C12 C11 . . 120.8(2) ?
C13 C12 H12A . . 119.6 ?
C11 C12 H12A . . 119.6 ?
C12 C13 C14 . . 119.4(2) ?
C12 C13 H13 . . 120.3 ?
C14 C13 H13 . . 120.3 ?
C15 C14 C13 . . 121.1(2) ?
C15 C14 N2 . . 119.1(2) ?
C13 C14 N2 . . 119.7(2) ?
C16 C15 C14 . . 119.2(2) ?
C16 C15 H15 . . 120.4 ?
C14 C15 H15 . . 120.4 ?
C15 C16 C11 . . 121.2(2) ?
C15 C16 H16 . . 119.4 ?
C11 C16 H16 . . 119.4 ?

loop_
_geom_bond_atom_site_label_1
_geom_bond_atom_site_label_2
_geom_bond_site_symmetry_2
_geom_bond_distance
_geom_bond_publ_flag
O1 C1 . 1.229(3) ?
O2 C3 . 1.357(3) ?
O2 C8 . 1.441(3) ?
O3 C5 . 1.358(3) ?
O3 C9 . 1.428(3) ?
O4 C7 . 1.360(3) ?
O4 C10 . 1.444(3) ?
O5 N2 . 1.239(3) ?
O6 N2 . 1.242(3) ?
N1 C11 . 1.352(3) ?
N1 H11 . 0.8600 ?
N1 H12 . 0.8600 ?
N2 C14 . 1.434(3) ?
C1 C2 . 1.454(3) ?
C1 H1 . 0.9500 ?
C2 C3 . 1.409(3) ?
C2 C7 . 1.424(3) ?
C3 C4 . 1.390(3) ?
C4 C5 . 1.389(3) ?
C4 H4 . 0.9500 ?
C5 C6 . 1.397(3) ?
C6 C7 . 1.374(3) ?
C6 H6 . 0.9500 ?
C8 H8A . 0.9800 ?
C8 H8B . 0.9800 ?
C8 H8C . 0.9800 ?
C9 H9A . 0.9800 ?
C9 H9B . 0.9800 ?
C9 H9C . 0.9800 ?
C10 H10A . 0.9800 ?
C10 H10B . 0.9800 ?
C10 H10C . 0.9800 ?
C11 C16 . 1.406(4) ?
C11 C12 . 1.410(3) ?
C12 C13 . 1.370(3) ?
C12 H12A . 0.9500 ?
C13 C14 . 1.393(3) ?
C13 H13 . 0.9500 ?
C14 C15 . 1.394(3) ?
C15 C16 . 1.368(3) ?
C15 H15 . 0.9500 ?
C16 H16 . 0.9500 ?

loop_
_geom_hbond_atom_site_label_D
_geom_hbond_atom_site_label_H
_geom_hbond_atom_site_label_A
_geom_hbond_site_symmetry_A
_geom_hbond_distance_DH
_geom_hbond_distance_HA
_geom_hbond_distance_DA
_geom_hbond_angle_DHA
_geom_hbond_publ_flag
N1 H12 O1 . 0.86 2.16 3.016(3) 172 yes
N1 H11 O5 4_676 0.86 2.50 3.288(3) 152 yes
N1 H11 O6 4_676 0.86 2.50 3.293(3) 154 yes

loop_
_geom_torsion_atom_site_label_1
_geom_torsion_atom_site_label_2
_geom_torsion_atom_site_label_3
_geom_torsion_atom_site_label_4
_geom_torsion_site_symmetry_1
_geom_torsion_site_symmetry_2
_geom_torsion_site_symmetry_3
_geom_torsion_site_symmetry_4
_geom_torsion
_geom_torsion_publ_flag
O1 C1 C2 C3 . . . . -9.3(4) ?
O1 C1 C2 C7 . . . . 172.5(2) ?
C8 O2 C3 C4 . . . . 1.2(3) ?
C8 O2 C3 C2 . . . . -177.9(2) ?
C7 C2 C3 O2 . . . . 179.5(2) ?
C1 C2 C3 O2 . . . . 1.3(4) ?
C7 C2 C3 C4 . . . . 0.5(3) ?
C1 C2 C3 C4 . . . . -177.7(2) ?
O2 C3 C4 C5 . . . . -179.5(2) ?
C2 C3 C4 C5 . . . . -0.5(4) ?
C9 O3 C5 C4 . . . . -0.4(3) ?
C9 O3 C5 C6 . . . . 179.3(2) ?
C3 C4 C5 O3 . . . . 179.4(2) ?
C3 C4 C5 C6 . . . . -0.2(4) ?
O3 C5 C6 C7 . . . . -178.8(2) ?
C4 C5 C6 C7 . . . . 0.9(4) ?
C10 O4 C7 C6 . . . . 0.3(3) ?
C10 O4 C7 C2 . . . . -179.4(2) ?
C5 C6 C7 O4 . . . . 179.5(2) ?
C5 C6 C7 C2 . . . . -0.9(4) ?
C3 C2 C7 O4 . . . . 179.9(2) ?
C1 C2 C7 O4 . . . . -1.8(3) ?
C3 C2 C7 C6 . . . . 0.2(3) ?
C1 C2 C7 C6 . . . . 178.6(2) ?
N1 C11 C12 C13 . . . . 176.7(2) ?
C16 C11 C12 C13 . . . . -2.2(4) ?
C11 C12 C13 C14 . . . . 1.3(4) ?
C12 C13 C14 C15 . . . . 0.2(4) ?
C12 C13 C14 N2 . . . . 177.8(2) ?
O5 N2 C14 C15 . . . . -2.2(3) ?
O6 N2 C14 C15 . . . . 176.9(2) ?
O5 N2 C14 C13 . . . . -179.9(2) ?
O6 N2 C14 C13 . . . . -0.8(3) ?
C13 C14 C15 C16 . . . . -0.6(4) ?
N2 C14 C15 C16 . . . . -178.3(2) ?
C14 C15 C16 C11 . . . . -0.3(4) ?
N1 C11 C16 C15 . . . . -177.2(2) ?
C12 C11 C16 C15 . . . . 1.7(4) ?
